data_9010136
loop_
_publ_author_name
'Onac, B. P.'
'Effenberger, H.'
'Ettinger, K.'
'Panzaru, S. P.'

_publ_section_title
;
 Hydroxylellestadite from Cioclovina Cave (Romania): Microanalytical,
 structural, and vibrational spectroscopy data
 Locality: Cioclovina Cave, Sureanu Mountains, Romania
;
_journal_name_full 'American Mineralogist'
_journal_page_first 1927
_journal_page_last 1931
_journal_paper_doi 10.2138/am.2006.2143
_journal_volume 91
_journal_year 2006
_chemical_formula_sum 'Ca5 Cl0.07 F0.09 H0.82 O12.82 P0.66 S1.08 Si1.26'
_chemical_name_mineral Hydroxylellestadite
_space_group_IT_number 176
_symmetry_space_group_name_Hall '-P 6c'
_symmetry_space_group_name_H-M 'P 63/m'
_cell_angle_alpha 90
_cell_angle_beta 90
_cell_angle_gamma 120
_cell_formula_units_Z 2
_cell_length_a 9.496
_cell_length_b 9.496
_cell_length_c 6.920
_cell_volume 540.403
_database_code_amcsd 0004257
_exptl_crystal_density_diffrn 3.079
_cod_original_formula_sum 'Ca5 (Si1.26 S1.08 P.66) O12.82 F.09 Cl.07 H.82'
_cod_database_code 9010136

loop_
_symmetry_equiv_pos_as_xyz
x,y,z
-x+y,-x,1/2-z
x-y,x,1/2+z
y,-x+y,-z
-y,x-y,z
x,y,1/2-z
-x,-y,1/2+z
x-y,x,-z
-x+y,-x,z
-y,x-y,1/2-z
y,-x+y,1/2+z
-x,-y,-z

loop_
_atom_site_aniso_label
_atom_site_aniso_U_11
_atom_site_aniso_U_22
_atom_site_aniso_U_33
_atom_site_aniso_U_12
_atom_site_aniso_U_13
_atom_site_aniso_U_23
Ca1 0.03720 0.03720 0.01230 0.01860 0.00000 0.00000
Ca2 0.02760 0.02810 0.01730 0.01380 0.00000 0.00000
SiT 0.01470 0.01330 0.01200 0.00770 0.00000 0.00000
ST 0.01470 0.01330 0.01200 0.00770 0.00000 0.00000
PT 0.01470 0.01330 0.01200 0.00770 0.00000 0.00000
O1 0.03590 0.02440 0.02080 0.02010 0.00000 0.00000
O2 0.01860 0.01930 0.03870 0.00770 0.00000 0.00000
O3 0.05210 0.03050 0.02440 0.02710 -0.01660 -0.00700
O-HZ 0.01700 0.01700 0.07000 0.00850 0.00000 0.00000
FZ 0.01700 0.01700 0.07000 0.00850 0.00000 0.00000
ClZ 0.01700 0.01700 0.07000 0.00850 0.00000 0.00000

loop_
_atom_site_label
_atom_site_fract_x
_atom_site_fract_y
_atom_site_fract_z
_atom_site_occupancy
_atom_site_U_iso_or_equiv
_atom_site_type_symbol
_atom_site_attached_hydrogens
Ca1 0.33333 0.66667 0.00183 1.00000 0.02887 Ca 0
Ca2 0.24567 0.99330 0.25000 1.00000 0.02440 Ca 0
SiT 0.39939 0.37013 0.25000 0.42000 0.01300 Si 0
ST 0.39939 0.37013 0.25000 0.36000 0.01300 S 0
PT 0.39939 0.37013 0.25000 0.22000 0.01300 P 0
O1 0.32760 0.48480 0.25000 1.00000 0.02480 O 0
O2 0.58790 0.46590 0.25000 1.00000 0.02630 O 0
O3 0.34600 0.25920 0.06960 1.00000 0.03280 O 0
O-HZ 0.00000 0.00000 0.19750 0.41000 0.03470 O 0
FZ 0.00000 0.00000 0.19750 0.04500 0.03470 F 0
ClZ 0.00000 0.00000 0.19750 0.03500 0.03470 Cl 0

loop_
_cod_changelog_entry_id
_cod_changelog_entry_author
_cod_changelog_entry_date
_cod_changelog_entry_text
1
;cod-tools version 3.8.0
Id: cif_guess_AMCSD_atom_types 9581 2023-05-17 12:35:41Z saulius
;
2023-05-23T09:21:17+03:00
;Derived atom types and hydrogen counts
from atom names that follow the AMCSD naming convention
(Wat == water, O-H == hydroxyl).
;
2
;cod-tools version 3.10.1
Id: cif_fix_AMCSD_aniso_labels 10200 2024-08-01 14:09:44Z saulius
;
2024-08-02T12:21:27+03:00
;Changed the following '_atom_site_aniso_label' values:
'OHZ' -> 'O-HZ'
;

loop_
_cod_related_entry_id
_cod_related_entry_database
_cod_related_entry_code
1 AMCSD 0004257
2 AMCSD 0004258

loop_
_[local]_alternative_name_id
_[local]_alternative_name_type
_[local]_alternative_name_source
_[local]_alternative_name_source_id
_[local]_alternative_name_value
1 mineral AMCSD 0004257 Hydroxylellestadite
2 mineral AMCSD 0004258 Ellestadite-(OH)
